data_4024766
loop_
_publ_author_name
'John R. Goodell'
'Jonathan P. McMullen'
'Nikolay Zaborenko'
'Jason R. Maloney'
'Chuan-Xing Ho'
'Klavs F. Jensen'
'John A. Porco'
'Aaron B. Beeler'

_publ_section_title
;
Development of an Automated Microfluidic Reaction Platform for
Multidimensional Screening: Reaction Discovery Employing
Bicyclo[3.2.1]octanoid Scaffolds
;
_journal_name_full 'Journal of Organic Chemistry'
_journal_page_first 6169
_journal_page_last 6180
_journal_paper_doi 10.1021/jo901073v
_journal_volume 74
_journal_year 2009
_chemical_absolute_configuration rm
_chemical_formula_moiety 'C25 H32 N2 O4, 2(H2 O)'
_chemical_formula_sum 'C25 H36 N2 O6'
_chemical_formula_weight 460.56
_chemical_name_systematic
; 
 ? 
;
_space_group_IT_number 19
_symmetry_cell_setting orthorhombic
_symmetry_space_group_name_Hall 'P 2ac 2ab'
_symmetry_space_group_name_H-M 'P 21 21 21'
_atom_sites_solution_hydrogens difmap
_atom_sites_solution_primary direct
_atom_sites_solution_secondary difmap
_audit_creation_method SHELXL-97
_cell_angle_alpha 90.00
_cell_angle_beta 90.00
_cell_angle_gamma 90.00
_cell_formula_units_Z 4
_cell_length_a 8.9036(3)
_cell_length_b 12.6996(4)
_cell_length_c 21.5174(8)
_cell_measurement_reflns_used 4132
_cell_measurement_temperature 173(2)
_cell_measurement_theta_max 29.07
_cell_measurement_theta_min 2.48
_cell_volume 2433.02(14)
_computing_cell_refinement 'Bruker SAINT+'
_computing_data_collection 'Bruker APEX2'
_computing_data_reduction 'Bruker SAINT+'
_computing_molecular_graphics 'Bruker SHELXTL'
_computing_publication_material 'Bruker SHELXTL'
_computing_structure_refinement 'SHELXL-97 (Sheldrick, 1997)'
_computing_structure_solution 'SHELXS-97 (Sheldrick, 1990)'
_diffrn_ambient_temperature 173(2)
_diffrn_measured_fraction_theta_full 0.999
_diffrn_measured_fraction_theta_max 0.999
_diffrn_measurement_device_type 'Bruker X8 APEX II diffractometer'
_diffrn_measurement_method 'phi and omega scans'
_diffrn_radiation_monochromator graphite
_diffrn_radiation_source 'fine-focus sealed tube'
_diffrn_radiation_type MoK\a
_diffrn_radiation_wavelength 0.71073
_diffrn_reflns_av_R_equivalents 0.0443
_diffrn_reflns_av_sigmaI/netI 0.0403
_diffrn_reflns_limit_h_max 12
_diffrn_reflns_limit_h_min -11
_diffrn_reflns_limit_k_max 18
_diffrn_reflns_limit_k_min -12
_diffrn_reflns_limit_l_max 30
_diffrn_reflns_limit_l_min -29
_diffrn_reflns_number 18837
_diffrn_reflns_theta_full 30.51
_diffrn_reflns_theta_max 30.51
_diffrn_reflns_theta_min 1.86
_exptl_absorpt_coefficient_mu 0.089
_exptl_absorpt_correction_T_max 0.9780
_exptl_absorpt_correction_T_min 0.9694
_exptl_absorpt_correction_type multi-scan
_exptl_absorpt_process_details SADABS
_exptl_crystal_colour colourless
_exptl_crystal_density_diffrn 1.257
_exptl_crystal_density_method 'not measured'
_exptl_crystal_description block
_exptl_crystal_F_000 992
_exptl_crystal_size_max 0.35
_exptl_crystal_size_mid 0.30
_exptl_crystal_size_min 0.25
_refine_diff_density_max 0.246
_refine_diff_density_min -0.195
_refine_diff_density_rms 0.043
_refine_ls_abs_structure_details 'Flack H D (1983), Acta Cryst. A39, 876-881'
_refine_ls_extinction_method none
_refine_ls_goodness_of_fit_ref 1.025
_refine_ls_hydrogen_treatment refall
_refine_ls_matrix_type full
_refine_ls_number_parameters 442
_refine_ls_number_reflns 4151
_refine_ls_number_restraints 0
_refine_ls_restrained_S_all 1.025
_refine_ls_R_factor_all 0.0520
_refine_ls_R_factor_gt 0.0403
_refine_ls_shift/su_max 0.012
_refine_ls_shift/su_mean 0.001
_refine_ls_structure_factor_coef Fsqd
_refine_ls_weighting_details 'calc w=1/[\s^2^(Fo^2^)+(0.0600P)^2^+0.0000P] where P=(Fo^2^+2Fc^2^)/3'
_refine_ls_weighting_scheme calc
_refine_ls_wR_factor_gt 0.0952
_refine_ls_wR_factor_ref 0.1010
_reflns_number_gt 3499
_reflns_number_total 4151
_reflns_threshold_expression >2sigma(I)
_cod_data_source_file jo901073v_si_003.cif
_cod_data_source_block porco109
_cod_depositor_comments
;
The following automatic conversions were performed:
'_symmetry_cell_setting' value 'Orthorhombic' changed to 'orthorhombic'
according to '/home/saulius/struct/CIF-dictionaries/cif_core.dic'
dictionary named 'cif_core.dic' version 2.4.1 from 2010-06-29.

Automatic conversion script
Id: cif_fix_enum 1527 2010-12-29 10:47:43Z saulius 
;
_cod_original_sg_symbol_H-M P2(1)2(1)2(1)
_cod_database_code 4024766

loop_
_symmetry_equiv_pos_as_xyz
'x, y, z'
'-x+1/2, -y, z+1/2'
'-x, y+1/2, -z+1/2'
'x+1/2, -y+1/2, -z'

loop_
_atom_site_label
_atom_site_type_symbol
_atom_site_fract_x
_atom_site_fract_y
_atom_site_fract_z
_atom_site_U_iso_or_equiv
_atom_site_adp_type
_atom_site_occupancy
_atom_site_symmetry_multiplicity
_atom_site_calc_flag
_atom_site_refinement_flags
_atom_site_disorder_assembly
_atom_site_disorder_group
O1 O -0.39218(13) -0.24749(8) -0.23949(5) 0.0253(2) Uani 1 1 d . . .
O2 O -0.23025(16) -0.12137(9) -0.17408(6) 0.0367(3) Uani 1 1 d . . .
O3 O -0.34899(12) -0.61187(8) -0.16367(5) 0.0240(2) Uani 1 1 d . . .
O4 O 0.19685(13) -0.68848(10) -0.01790(5) 0.0347(3) Uani 1 1 d . . .
N1 N -0.10417(13) -0.62534(9) -0.13896(6) 0.0180(2) Uani 1 1 d . . .
H1N H -0.020(2) -0.5918(14) -0.1309(9) 0.033(5) Uiso 1 1 d . . .
N2 N -0.02247(14) -0.76749(10) -0.04194(5) 0.0203(3) Uani 1 1 d . . .
H2N H -0.109(2) -0.7867(14) -0.0287(8) 0.028(5) Uiso 1 1 d . . .
C1 C -0.31422(17) -0.29274(11) -0.19203(6) 0.0208(3) Uani 1 1 d . . .
C2 C -0.30944(16) -0.39632(11) -0.18188(6) 0.0194(3) Uani 1 1 d . . .
H2 H -0.358(2) -0.4412(14) -0.2086(9) 0.028(5) Uiso 1 1 d . . .
C3 C -0.22132(16) -0.45315(10) -0.13260(6) 0.0168(3) Uani 1 1 d . . .
H3 H -0.1173(19) -0.4307(12) -0.1356(7) 0.014(4) Uiso 1 1 d . . .
C4 C -0.27724(16) -0.42928(10) -0.06571(6) 0.0172(3) Uani 1 1 d . . .
C5 C -0.16699(18) -0.47392(11) -0.01676(7) 0.0227(3) Uani 1 1 d . . .
H5B H -0.057(2) -0.4756(15) -0.0316(9) 0.036(5) Uiso 1 1 d . . .
H5A H -0.1989(19) -0.5466(13) -0.0020(8) 0.020(4) Uiso 1 1 d . . .
C6 C -0.17811(17) -0.39679(11) 0.03624(7) 0.0223(3) Uani 1 1 d . . .
C7 C -0.13564(19) -0.40896(13) 0.09765(7) 0.0278(4) Uani 1 1 d . . .
H7 H -0.088(2) -0.4762(14) 0.1135(9) 0.041(5) Uiso 1 1 d . . .
C8 C -0.1570(2) -0.32580(14) 0.13876(7) 0.0300(4) Uani 1 1 d . . .
H8 H -0.130(2) -0.3377(15) 0.1824(10) 0.038(5) Uiso 1 1 d . . .
C9 C -0.21850(19) -0.23211(13) 0.11845(7) 0.0281(4) Uani 1 1 d . . .
H9 H -0.228(2) -0.1765(14) 0.1480(9) 0.032(5) Uiso 1 1 d . . .
C10 C -0.26036(18) -0.21954(12) 0.05660(7) 0.0240(3) Uani 1 1 d . . .
H10 H -0.301(2) -0.1554(14) 0.0439(9) 0.027(5) Uiso 1 1 d . . .
C11 C -0.24013(16) -0.30280(11) 0.01560(6) 0.0200(3) Uani 1 1 d . . .
C12 C -0.28034(16) -0.30775(10) -0.05258(7) 0.0179(3) Uani 1 1 d . . .
H12 H -0.387(2) -0.2794(12) -0.0590(8) 0.022(4) Uiso 1 1 d . . .
C13 C -0.17309(18) -0.23988(11) -0.09204(7) 0.0219(3) Uani 1 1 d . . .
H13B H -0.076(2) -0.2734(15) -0.0975(10) 0.045(6) Uiso 1 1 d . . .
H13A H -0.152(2) -0.1735(13) -0.0690(8) 0.027(4) Uiso 1 1 d . . .
C14 C -0.23660(17) -0.21115(11) -0.15477(7) 0.0229(3) Uani 1 1 d . . .
C15 C -0.4875(2) -0.31511(13) -0.27471(8) 0.0303(4) Uani 1 1 d . . .
H15C H -0.544(2) -0.2675(14) -0.3015(8) 0.028(5) Uiso 1 1 d . . .
H15B H -0.558(2) -0.3558(14) -0.2497(9) 0.030(5) Uiso 1 1 d . . .
H15A H -0.431(2) -0.3649(15) -0.2970(9) 0.033(5) Uiso 1 1 d . . .
C16 C -0.43566(18) -0.47116(12) -0.05386(8) 0.0226(3) Uani 1 1 d . . .
H16C H -0.5092(19) -0.4448(12) -0.0840(7) 0.017(4) Uiso 1 1 d . . .
H16B H -0.471(2) -0.4537(14) -0.0141(9) 0.027(5) Uiso 1 1 d . . .
H16A H -0.435(2) -0.5468(13) -0.0544(9) 0.025(4) Uiso 1 1 d . . .
C17 C -0.23033(16) -0.57065(11) -0.14677(6) 0.0169(3) Uani 1 1 d . . .
C18 C -0.09850(15) -0.73857(10) -0.15024(6) 0.0167(3) Uani 1 1 d . . .
H18 H -0.1994(18) -0.7659(12) -0.1405(7) 0.014(4) Uiso 1 1 d . . .
C19 C -0.05939(18) -0.76376(12) -0.21782(7) 0.0237(3) Uani 1 1 d . . .
H19B H -0.133(2) -0.7288(14) -0.2438(8) 0.030(5) Uiso 1 1 d . . .
H19A H 0.045(2) -0.7294(16) -0.2284(10) 0.048(6) Uiso 1 1 d . . .
C20 C -0.0584(2) -0.88270(13) -0.22858(7) 0.0274(3) Uani 1 1 d . . .
H20B H -0.029(2) -0.9023(15) -0.2732(9) 0.038(5) Uiso 1 1 d . . .
H20A H -0.165(2) -0.9114(13) -0.2195(8) 0.026(4) Uiso 1 1 d . . .
C21 C 0.0507(2) -0.93683(13) -0.18487(8) 0.0287(4) Uani 1 1 d . . .
H21B H 0.048(2) -1.0182(15) -0.1920(9) 0.036(5) Uiso 1 1 d . . .
H21A H 0.152(2) -0.9156(14) -0.1937(8) 0.027(5) Uiso 1 1 d . . .
C22 C 0.01672(19) -0.90984(12) -0.11744(7) 0.0252(3) Uani 1 1 d . . .
H22B H -0.080(2) -0.9377(14) -0.1062(9) 0.031(5) Uiso 1 1 d . . .
H22A H 0.084(2) -0.9415(15) -0.0917(9) 0.036(5) Uiso 1 1 d . . .
C23 C 0.01442(16) -0.79129(11) -0.10656(6) 0.0182(3) Uani 1 1 d . . .
H23 H 0.1133(19) -0.7603(12) -0.1152(8) 0.019(4) Uiso 1 1 d . . .
C24 C 0.06973(18) -0.71862(12) -0.00282(7) 0.0242(3) Uani 1 1 d . . .
C25 C 0.0140(2) -0.70375(13) 0.06216(7) 0.0294(4) Uani 1 1 d . . .
H25C H 0.062(2) -0.7596(15) 0.0871(10) 0.041(6) Uiso 1 1 d . . .
H25B H 0.055(2) -0.6348(16) 0.0777(10) 0.040(5) Uiso 1 1 d . . .
H25A H -0.094(3) -0.7075(16) 0.0640(10) 0.048(6) Uiso 1 1 d . . .
O1S O -0.82894(14) -0.52743(9) -0.10851(6) 0.0324(3) Uani 1 1 d . . .
O2S O -0.63258(14) -0.53938(9) -0.20542(6) 0.0314(3) Uani 1 1 d . . .
H1SB H -0.765(3) -0.5297(16) -0.1408(10) 0.042(6) Uiso 1 1 d . . .
H1SA H -0.804(3) -0.5752(18) -0.0830(11) 0.053(7) Uiso 1 1 d . . .
H2SB H -0.664(3) -0.582(2) -0.2350(12) 0.071(8) Uiso 1 1 d . . .
H2SA H -0.543(3) -0.564(2) -0.1891(12) 0.066(8) Uiso 1 1 d . . .

loop_
_atom_site_aniso_label
_atom_site_aniso_U_11
_atom_site_aniso_U_22
_atom_site_aniso_U_33
_atom_site_aniso_U_23
_atom_site_aniso_U_13
_atom_site_aniso_U_12
O1 0.0338(6) 0.0210(5) 0.0212(5) 0.0051(4) -0.0056(4) 0.0023(4)
O2 0.0531(7) 0.0221(5) 0.0350(6) 0.0095(5) -0.0092(6) -0.0081(5)
O3 0.0209(5) 0.0192(5) 0.0319(5) -0.0032(4) -0.0068(4) 0.0001(4)
O4 0.0258(6) 0.0517(7) 0.0265(5) 0.0001(5) -0.0061(5) -0.0056(5)
N1 0.0166(5) 0.0171(5) 0.0202(5) -0.0021(4) -0.0018(4) -0.0003(5)
N2 0.0203(6) 0.0242(6) 0.0164(5) 0.0000(5) 0.0013(4) 0.0022(5)
C1 0.0219(6) 0.0231(6) 0.0174(6) 0.0033(5) 0.0002(5) 0.0027(6)
C2 0.0217(6) 0.0208(6) 0.0156(6) 0.0014(5) -0.0007(5) 0.0010(5)
C3 0.0174(6) 0.0150(6) 0.0180(6) -0.0001(5) -0.0022(5) 0.0002(5)
C4 0.0197(6) 0.0165(6) 0.0153(6) -0.0001(5) -0.0018(5) 0.0002(5)
C5 0.0286(7) 0.0215(6) 0.0181(6) 0.0003(5) -0.0051(6) 0.0050(6)
C6 0.0235(7) 0.0243(7) 0.0191(6) -0.0022(5) -0.0015(5) 0.0001(6)
C7 0.0315(8) 0.0302(8) 0.0216(7) 0.0003(6) -0.0061(6) 0.0020(7)
C8 0.0342(8) 0.0377(8) 0.0180(7) -0.0029(6) -0.0027(6) -0.0031(8)
C9 0.0307(8) 0.0296(8) 0.0241(7) -0.0092(6) 0.0012(6) -0.0047(7)
C10 0.0263(7) 0.0206(6) 0.0251(7) -0.0030(6) 0.0018(6) -0.0006(6)
C11 0.0199(6) 0.0205(6) 0.0195(6) -0.0012(5) 0.0014(5) -0.0019(5)
C12 0.0202(6) 0.0155(6) 0.0180(6) -0.0015(5) -0.0012(5) 0.0002(5)
C13 0.0246(7) 0.0187(6) 0.0223(6) 0.0011(5) -0.0029(6) -0.0034(6)
C14 0.0237(7) 0.0216(7) 0.0235(7) 0.0040(6) 0.0020(6) -0.0030(6)
C15 0.0391(9) 0.0276(8) 0.0241(7) 0.0006(6) -0.0122(7) 0.0067(7)
C16 0.0246(7) 0.0198(6) 0.0235(7) 0.0020(6) 0.0019(6) -0.0028(6)
C17 0.0193(6) 0.0169(6) 0.0146(6) 0.0006(5) -0.0016(5) 0.0015(5)
C18 0.0164(6) 0.0159(6) 0.0179(6) -0.0006(5) -0.0005(5) 0.0018(5)
C19 0.0282(7) 0.0258(7) 0.0172(6) -0.0016(6) -0.0012(6) 0.0054(6)
C20 0.0323(8) 0.0266(7) 0.0234(7) -0.0070(6) 0.0010(6) 0.0039(7)
C21 0.0307(8) 0.0249(7) 0.0306(8) -0.0050(6) 0.0040(7) 0.0076(7)
C22 0.0308(8) 0.0205(7) 0.0244(7) 0.0032(6) 0.0015(6) 0.0070(6)
C23 0.0172(6) 0.0214(6) 0.0160(6) 0.0008(5) 0.0007(5) 0.0033(5)
C24 0.0256(7) 0.0247(7) 0.0222(7) 0.0023(6) -0.0050(6) 0.0054(6)
C25 0.0366(9) 0.0329(8) 0.0188(7) -0.0017(6) -0.0068(6) 0.0071(7)
O1S 0.0234(5) 0.0321(6) 0.0416(7) -0.0020(5) -0.0006(5) -0.0039(5)
O2S 0.0265(6) 0.0288(6) 0.0390(7) -0.0088(5) -0.0051(5) 0.0028(5)

loop_
_atom_type_symbol
_atom_type_description
_atom_type_scat_dispersion_real
_atom_type_scat_dispersion_imag
_atom_type_scat_source
C C 0.0033 0.0000 'International Tables Vol C Tables 4.2.6.8 and 6.1.1.4'
H H 0.0000 0.0000 'International Tables Vol C Tables 4.2.6.8 and 6.1.1.4'
N N 0.0061 0.0000 'International Tables Vol C Tables 4.2.6.8 and 6.1.1.4'
O O 0.0106 0.0000 'International Tables Vol C Tables 4.2.6.8 and 6.1.1.4'

loop_
_geom_angle_atom_site_label_1
_geom_angle_atom_site_label_2
_geom_angle_atom_site_label_3
_geom_angle
_geom_angle_site_symmetry_1
_geom_angle_site_symmetry_3
_geom_angle_publ_flag
C1 O1 C15 116.60(11) . . ?
C17 N1 C18 121.48(12) . . ?
C24 N2 C23 124.09(13) . . ?
C2 C1 O1 123.71(13) . . ?
C2 C1 C14 125.89(13) . . ?
O1 C1 C14 110.39(12) . . ?
C1 C2 C3 127.25(13) . . ?
C2 C3 C17 107.52(11) . . ?
C2 C3 C4 113.13(11) . . ?
C17 C3 C4 111.07(11) . . ?
C16 C4 C5 110.14(12) . . ?
C16 C4 C3 112.48(11) . . ?
C5 C4 C3 110.86(11) . . ?
C16 C4 C12 107.21(11) . . ?
C5 C4 C12 104.41(11) . . ?
C3 C4 C12 111.38(11) . . ?
C6 C5 C4 103.61(11) . . ?
C7 C6 C11 120.70(14) . . ?
C7 C6 C5 129.24(14) . . ?
C11 C6 C5 110.06(12) . . ?
C6 C7 C8 119.04(15) . . ?
C9 C8 C7 120.48(14) . . ?
C8 C9 C10 120.53(14) . . ?
C11 C10 C9 119.04(14) . . ?
C6 C11 C10 120.20(13) . . ?
C6 C11 C12 111.65(12) . . ?
C10 C11 C12 128.13(13) . . ?
C11 C12 C13 111.39(12) . . ?
C11 C12 C4 102.21(11) . . ?
C13 C12 C4 116.09(11) . . ?
C14 C13 C12 113.33(13) . . ?
O2 C14 C1 119.55(14) . . ?
O2 C14 C13 121.05(14) . . ?
C1 C14 C13 119.35(12) . . ?
O3 C17 N1 122.57(12) . . ?
O3 C17 C3 121.27(12) . . ?
N1 C17 C3 116.15(12) . . ?
N1 C18 C19 111.86(11) . . ?
N1 C18 C23 110.59(11) . . ?
C19 C18 C23 110.05(11) . . ?
C20 C19 C18 110.62(12) . . ?
C21 C20 C19 110.94(13) . . ?
C20 C21 C22 111.21(13) . . ?
C21 C22 C23 111.83(13) . . ?
N2 C23 C22 110.72(12) . . ?
N2 C23 C18 110.27(11) . . ?
C22 C23 C18 110.29(12) . . ?
O4 C24 N2 122.87(14) . . ?
O4 C24 C25 120.62(14) . . ?
N2 C24 C25 116.48(14) . . ?

loop_
_geom_bond_atom_site_label_1
_geom_bond_atom_site_label_2
_geom_bond_distance
_geom_bond_site_symmetry_2
_geom_bond_publ_flag
O1 C1 1.3619(17) . ?
O1 C15 1.425(2) . ?
O2 C14 1.2149(18) . ?
O3 C17 1.2338(17) . ?
O4 C24 1.238(2) . ?
N1 C17 1.3314(18) . ?
N1 C18 1.4591(17) . ?
N2 C24 1.3296(19) . ?
N2 C23 1.4603(18) . ?
C1 C2 1.334(2) . ?
C1 C14 1.481(2) . ?
C2 C3 1.5036(19) . ?
C3 C17 1.5252(19) . ?
C3 C4 1.5528(19) . ?
C4 C16 1.529(2) . ?
C4 C5 1.547(2) . ?
C4 C12 1.5694(19) . ?
C5 C6 1.507(2) . ?
C6 C7 1.383(2) . ?
C6 C11 1.388(2) . ?
C7 C8 1.391(2) . ?
C8 C9 1.381(2) . ?
C9 C10 1.391(2) . ?
C10 C11 1.389(2) . ?
C11 C12 1.5114(19) . ?
C12 C13 1.541(2) . ?
C13 C14 1.508(2) . ?
C18 C19 1.529(2) . ?
C18 C23 1.5306(19) . ?
C19 C20 1.528(2) . ?
C20 C21 1.517(2) . ?
C21 C22 1.521(2) . ?
C22 C23 1.524(2) . ?
C24 C25 1.496(2) . ?

loop_
_cod_related_entry_id
_cod_related_entry_database
_cod_related_entry_code
1 ChemSpider 30659022
